data_4078802
loop_
_publ_author_name
'Oishi, Masataka'
'Kino, Masashi'
'Saso, Masayuki'
'Oshima, Masato'
'Suzuki, Hiroharu'

_publ_section_title
;
 Early--Late Heterobimetallic Complexes with a Ta--Ir Multiple Bond:
 Bimetallic Oxidative Additions of C--H, N--H, and O--H Bonds
;
_journal_issue 13
_journal_name_full Organometallics
_journal_page_first 4658
_journal_paper_doi 10.1021/om300429u
_journal_volume 31
_journal_year 2012
_chemical_formula_sum 'C40 H64 Ir2 Ta2'
_chemical_formula_weight 1291.21
_chemical_name_systematic
; 
 ? 
;
_space_group_IT_number 2
_symmetry_cell_setting triclinic
_symmetry_space_group_name_Hall '-P 1'
_symmetry_space_group_name_H-M 'P -1'
_atom_sites_solution_hydrogens geom
_atom_sites_solution_primary direct
_atom_sites_solution_secondary difmap
_audit_creation_method SHELXL-97
_cell_angle_alpha 89.452(3)
_cell_angle_beta 85.406(3)
_cell_angle_gamma 66.811(3)
_cell_formula_units_Z 2
_cell_length_a 10.4796(9)
_cell_length_b 11.7018(10)
_cell_length_c 17.4590(14)
_cell_measurement_reflns_used 19544
_cell_measurement_temperature 173(2)
_cell_measurement_theta_max 27.48
_cell_measurement_theta_min 3.03
_cell_volume 1961.1(3)
_computing_cell_refinement 'PROCESS-AUTO (T.Higashi, 1998)'
_computing_data_collection 'PROCESS-AUTO (T.Higashi, 1998)'
_computing_data_reduction 'PROCESS-AUTO (T.Higashi, 1998)'
_computing_molecular_graphics 'ORTEX (P.McArdle, 1995)'
_computing_publication_material SHELXL-97
_computing_structure_refinement 'SHELXL-97 (Sheldrick, 1997)'
_computing_structure_solution 'SHELXS-97 (Sheldrick, 1990)'
_diffrn_ambient_temperature 173(2)
_diffrn_detector_area_resol_mean 100
_diffrn_measured_fraction_theta_full 0.994
_diffrn_measured_fraction_theta_max 0.994
_diffrn_measurement_device_type 'Rigaku R-AXIS RAPID Imaging Plate'
_diffrn_measurement_method 'oscillation photograph'
_diffrn_radiation_monochromator graphite
_diffrn_radiation_source 'Rigaku Rotating Anode ultraX18'
_diffrn_radiation_type MoK\a
_diffrn_radiation_wavelength 0.71069
_diffrn_reflns_av_R_equivalents 0.0547
_diffrn_reflns_av_sigmaI/netI 0.0730
_diffrn_reflns_limit_h_max 13
_diffrn_reflns_limit_h_min -13
_diffrn_reflns_limit_k_max 15
_diffrn_reflns_limit_k_min -15
_diffrn_reflns_limit_l_max 22
_diffrn_reflns_limit_l_min -22
_diffrn_reflns_number 19544
_diffrn_reflns_theta_full 27.48
_diffrn_reflns_theta_max 27.48
_diffrn_reflns_theta_min 3.03
_exptl_absorpt_coefficient_mu 12.350
_exptl_absorpt_correction_T_max 0.4990
_exptl_absorpt_correction_T_min 0.2543
_exptl_absorpt_correction_type numerical
_exptl_absorpt_process_details 'NUMABS (T.Higashi, 1999)'
_exptl_crystal_colour red
_exptl_crystal_density_diffrn 2.187
_exptl_crystal_density_meas ?
_exptl_crystal_density_method 'not measured'
_exptl_crystal_description platelet
_exptl_crystal_F_000 1208
_exptl_crystal_size_max 0.110
_exptl_crystal_size_mid 0.070
_exptl_crystal_size_min 0.030
_refine_diff_density_max 2.764
_refine_diff_density_min -4.694
_refine_diff_density_rms 0.294
_refine_ls_extinction_method none
_refine_ls_goodness_of_fit_ref 1.089
_refine_ls_hydrogen_treatment constr
_refine_ls_matrix_type full
_refine_ls_number_parameters 329
_refine_ls_number_reflns 8942
_refine_ls_number_restraints 0
_refine_ls_restrained_S_all 1.089
_refine_ls_R_factor_all 0.0797
_refine_ls_R_factor_gt 0.0548
_refine_ls_shift/su_max 0.001
_refine_ls_shift/su_mean 0.000
_refine_ls_structure_factor_coef Fsqd
_refine_ls_weighting_details 'calc w=1/[\s^2^(Fo^2^)+(0.0000P)^2^+40.3248P] where P=(Fo^2^+2Fc^2^)/3'
_refine_ls_weighting_scheme calc
_refine_ls_wR_factor_gt 0.1149
_refine_ls_wR_factor_ref 0.1373
_reflns_number_gt 6890
_reflns_number_total 8946
_reflns_threshold_expression >2sigma(I)
_cod_data_source_file om300429u_si_002.cif
_cod_data_source_block 3
_cod_depositor_comments
;
The following automatic conversions were performed:

'_symmetry_cell_setting' value 'Triclinic' changed to 'triclinic'
according to /home/saulius/struct/CIF-dictionaries/cif_core.dic
dictionary named 'cif_core.dic' version 2.4.2 from 2011-04-26.

Automatic conversion script
Id: cif_fix_values 1891 2012-01-12 08:04:46Z andrius 

The following automatic conversions were performed:

'_exptl_crystal_density_meas' value 'not measured' was changed to '?'
- the value is perceived as not measured.

Automatic conversion script
Id: cif_fix_values 3008 2015-01-20 13:52:24Z robertas 
;
_cod_original_sg_symbol_H-M P-1
_cod_database_code 4078802

loop_
_symmetry_equiv_pos_as_xyz
'x, y, z'
'-x, -y, -z'

loop_
_atom_site_label
_atom_site_type_symbol
_atom_site_fract_x
_atom_site_fract_y
_atom_site_fract_z
_atom_site_U_iso_or_equiv
_atom_site_adp_type
_atom_site_occupancy
_atom_site_symmetry_multiplicity
_atom_site_calc_flag
_atom_site_refinement_flags
_atom_site_disorder_assembly
_atom_site_disorder_group
Ta1 Ta 0.96407(6) 0.65309(4) 0.79713(3) 0.04629(17) Uani 1 1 d . . .
Ir1 Ir 0.84218(5) 0.55648(5) 0.72077(3) 0.04755(16) Uani 1 1 d . A .
Ta2 Ta 0.69151(6) 0.76682(4) 0.68751(3) 0.03694(14) Uani 1 1 d . . .
Ir2 Ir 0.77577(6) 0.85704(5) 0.78972(3) 0.04271(14) Uani 1 1 d . A .
C1 C 1.2059(17) 0.5276(13) 0.8393(10) 0.057(4) Uani 1 1 d . . .
C2 C 1.2028(14) 0.5063(11) 0.7610(7) 0.039(3) Uani 1 1 d . . .
C3 C 1.1720(13) 0.6218(11) 0.7227(8) 0.040(3) Uani 1 1 d . . .
C4 C 1.1632(15) 0.7141(12) 0.7793(9) 0.047(3) Uani 1 1 d . . .
C5 C 1.1780(18) 0.6575(14) 0.8504(10) 0.061(4) Uani 1 1 d . . .
C6 C 1.2424(19) 0.4350(15) 0.9018(8) 0.061(4) Uani 1 1 d . . .
H6A H 1.1689 0.4626 0.9440 0.092 Uiso 1 1 calc R . .
H6B H 1.3309 0.4276 0.9207 0.05(4) Uiso 1 1 calc R . .
H6C H 1.2516 0.3541 0.8816 0.069 Uiso 1 1 calc R . .
C7 C 1.2429(15) 0.3830(11) 0.7207(9) 0.050(4) Uani 1 1 d . . .
H7A H 1.1819 0.3920 0.6793 0.06(5) Uiso 1 1 calc R . .
H7B H 1.2331 0.3226 0.7574 0.04(4) Uiso 1 1 calc R . .
H7C H 1.3398 0.3539 0.6989 0.061 Uiso 1 1 calc R . .
C8 C 1.1851(13) 0.6336(13) 0.6378(8) 0.047(3) Uani 1 1 d . . .
H8A H 1.1469 0.7218 0.6248 0.071 Uiso 1 1 calc R . .
H8B H 1.1334 0.5915 0.6139 0.06(4) Uiso 1 1 calc R . .
H8C H 1.2835 0.5953 0.6186 0.089 Uiso 1 1 calc R . .
C9 C 1.159(2) 0.8400(14) 0.7612(10) 0.067(5) Uani 1 1 d . . .
H9A H 1.1034 0.8722 0.7172 0.101 Uiso 1 1 calc R . .
H9B H 1.2537 0.8349 0.7486 0.101 Uiso 1 1 calc R . .
H9C H 1.1162 0.8960 0.8059 0.101 Uiso 1 1 calc R . .
C10 C 1.190(3) 0.7122(17) 0.9255(10) 0.086(7) Uani 1 1 d . . .
H10A H 1.1574 0.6719 0.9678 0.129 Uiso 1 1 calc R . .
H10B H 1.1319 0.8016 0.9275 0.129 Uiso 1 1 calc R . .
H10C H 1.2869 0.6988 0.9303 0.129 Uiso 1 1 calc R . .
C11 C 0.7838(15) 0.3782(13) 0.6808(9) 0.049(3) Uani 1 1 d . . .
C12 C 0.9050(14) 0.3230(14) 0.7182(9) 0.053(4) Uani 1 1 d . A .
C13 C 0.8819(13) 0.3693(11) 0.7960(8) 0.040(3) Uani 1 1 d . . .
C14 C 0.7384(14) 0.4545(12) 0.8061(8) 0.043(3) Uani 1 1 d . A .
C15 C 0.6791(13) 0.4584(12) 0.7354(8) 0.041(3) Uani 1 1 d . A .
C16 C 0.764(2) 0.3439(17) 0.6013(10) 0.074(5) Uani 1 1 d . A .
H16A H 0.6734 0.4015 0.5862 0.110 Uiso 1 1 calc R . .
H16B H 0.7677 0.2589 0.6007 0.110 Uiso 1 1 calc R . .
H16C H 0.8381 0.3488 0.5652 0.110 Uiso 1 1 calc R . .
C17 C 1.0346(19) 0.2155(16) 0.6858(11) 0.072(5) Uani 1 1 d . . .
H17A H 1.1084 0.1981 0.7207 0.108 Uiso 1 1 calc R A .
H17B H 1.0656 0.2370 0.6354 0.108 Uiso 1 1 calc R . .
H17C H 1.0134 0.1416 0.6804 0.108 Uiso 1 1 calc R . .
C18 C 0.9762(16) 0.3257(14) 0.8574(9) 0.055(4) Uani 1 1 d . A .
H18A H 1.0715 0.2797 0.8347 0.082 Uiso 1 1 calc R . .
H18B H 0.9474 0.2709 0.8909 0.07(5) Uiso 1 1 calc R . .
H18C H 0.9727 0.3971 0.8876 0.105 Uiso 1 1 calc R . .
C19 C 0.6635(16) 0.5087(13) 0.8816(10) 0.057(4) Uani 1 1 d . . .
H19A H 0.7224 0.5369 0.9106 0.085 Uiso 1 1 calc R A .
H19B H 0.6421 0.4455 0.9107 0.085 Uiso 1 1 calc R . .
H19C H 0.5767 0.5794 0.8732 0.085 Uiso 1 1 calc R . .
C20 C 0.5238(4) 0.5200(4) 0.7252(4) 0.067(5) Uani 1 1 d . . .
H20A H 0.5088 0.5165 0.6708 0.100 Uiso 1 1 calc R A .
H20B H 0.4879 0.6070 0.7431 0.100 Uiso 1 1 calc R . .
H20C H 0.4749 0.4762 0.7553 0.100 Uiso 1 1 calc R . .
C21 C 0.5164(4) 0.8815(4) 0.5883(2) 0.038(5) Uiso 0.59(2) 1 d PR A 1
C22 C 0.6083(4) 0.9428(4) 0.5930(2) 0.053(8) Uiso 0.59(2) 1 d PR A 1
C23 C 0.7432(4) 0.8598(5) 0.5644(2) 0.071(11) Uiso 0.59(2) 1 d PR A 1
C24 C 0.7347(4) 0.7474(5) 0.5420(2) 0.047(6) Uiso 0.59(2) 1 d PR A 1
C25 C 0.5946(4) 0.7608(5) 0.5568(2) 0.040(5) Uiso 0.59(2) 1 d PR A 1
C26 C 0.3627(4) 0.9354(4) 0.6126(2) 0.061(7) Uiso 0.59(2) 1 d PR A 1
C27 C 0.5693(4) 1.0732(4) 0.6231(2) 0.066(8) Uiso 0.59(2) 1 d PR A 1
C28 C 0.8728(4) 0.8866(4) 0.5588(2) 0.049(6) Uiso 0.59(2) 1 d PR A 1
C29 C 0.8538(4) 0.6335(6) 0.5083(2) 0.040(5) Uiso 0.59(2) 1 d PR A 1
C30 C 0.5387(4) 0.6638(6) 0.5415(3) 0.055(7) Uiso 0.59(2) 1 d PR A 1
C21A C 0.5155(4) 0.9113(4) 0.5991(2) 0.054(10) Uiso 0.41(2) 1 d PR A 2
C22A C 0.6305(4) 0.9486(4) 0.5979(2) 0.029(7) Uiso 0.41(2) 1 d PR A 2
C23A C 0.7539(4) 0.8448(5) 0.5705(2) 0.017(6) Uiso 0.41(2) 1 d PR A 2
C24A C 0.7152(4) 0.7434(5) 0.5547(2) 0.020(6) Uiso 0.41(2) 1 d PR A 2
C25A C 0.5679(4) 0.7845(5) 0.5724(2) 0.051(9) Uiso 0.41(2) 1 d PR A 2
C26A C 0.3642(4) 0.9923(4) 0.6244(2) 0.041(8) Uiso 0.41(2) 1 d PR A 2
C27A C 0.6228(4) 1.0762(4) 0.6217(2) 0.037(7) Uiso 0.41(2) 1 d PR A 2
C28A C 0.9005(4) 0.8427(4) 0.5599(2) 0.070(12) Uiso 0.41(2) 1 d PR A 2
C29A C 0.8135(4) 0.6145(6) 0.5245(2) 0.14(3) Uiso 0.41(2) 1 d PR A 2
C30A C 0.4821(4) 0.7070(6) 0.5643(2) 0.083(14) Uiso 0.41(2) 1 d PR A 2
C31 C 0.6127(4) 0.9140(5) 0.8973(2) 0.047(3) Uani 1 1 d R . .
C32 C 0.7357(4) 0.9206(5) 0.9252(2) 0.049(4) Uani 1 1 d R A .
C33 C 0.7610(4) 1.0164(4) 0.8863(2) 0.051(4) Uani 1 1 d R . .
C34 C 0.6473(4) 1.0775(4) 0.8378(2) 0.059(4) Uani 1 1 d R A .
C35 C 0.5574(4) 1.0146(4) 0.8438(2) 0.047(3) Uani 1 1 d R A .
C36 C 0.5372(4) 0.8381(5) 0.9314(2) 0.068(5) Uani 1 1 d R A .
H36A H 0.4827 0.8224 0.8928 0.101 Uiso 1 1 calc R . .
H36B H 0.4746 0.8833 0.9757 0.101 Uiso 1 1 calc R . .
H36C H 0.6047 0.7586 0.9482 0.101 Uiso 1 1 calc R . .
C37 C 0.8128(19) 0.8469(14) 0.9892(8) 0.062(4) Uani 1 1 d . . .
H37A H 0.8456 0.7580 0.9765 0.093 Uiso 1 1 calc R A .
H37B H 0.7507 0.8663 1.0366 0.093 Uiso 1 1 calc R . .
H37C H 0.8927 0.8680 0.9966 0.093 Uiso 1 1 calc R . .
C38 C 0.867(2) 1.0650(18) 0.9015(11) 0.077(5) Uani 1 1 d . A .
H38A H 0.8964 1.0959 0.8538 0.116 Uiso 1 1 calc R . .
H38B H 0.9478 0.9983 0.9210 0.116 Uiso 1 1 calc R . .
H38C H 0.8275 1.1331 0.9399 0.116 Uiso 1 1 calc R . .
C39 C 0.626(2) 1.1963(14) 0.7965(10) 0.067(5) Uani 1 1 d . . .
H39A H 0.7093 1.1855 0.7629 0.100 Uiso 1 1 calc R A .
H39B H 0.6077 1.2635 0.8342 0.100 Uiso 1 1 calc R . .
H39C H 0.5457 1.2175 0.7656 0.100 Uiso 1 1 calc R . .
C40 C 0.4215(16) 1.0517(13) 0.8110(9) 0.059(4) Uani 1 1 d . . .
H40A H 0.4042 0.9773 0.8000 0.088 Uiso 1 1 calc R A .
H40B H 0.4226 1.0964 0.7634 0.088 Uiso 1 1 calc R . .
H40C H 0.3475 1.1059 0.8480 0.088 Uiso 1 1 calc R . .
H41 H 0.8881 0.6384 0.8628 0.088 Uiso 1 1 d R . .
H42 H 0.5817 0.7854 0.7241 0.088 Uiso 1 1 d R . .
H43 H 0.8671 0.8841 0.7334 0.088 Uiso 1 1 d R . .
H44 H 0.9190 0.5811 0.6727 0.088 Uiso 1 1 d R . .

loop_
_atom_site_aniso_label
_atom_site_aniso_U_11
_atom_site_aniso_U_22
_atom_site_aniso_U_33
_atom_site_aniso_U_23
_atom_site_aniso_U_13
_atom_site_aniso_U_12
Ta1 0.0563(4) 0.0250(2) 0.0521(3) -0.0049(2) 0.0252(3) -0.0157(2)
Ir1 0.0246(2) 0.0604(3) 0.0512(3) 0.0294(3) -0.0050(2) -0.0101(2)
Ta2 0.0438(3) 0.0274(2) 0.0367(3) 0.00127(19) 0.0088(2) -0.0132(2)
Ir2 0.0390(3) 0.0511(3) 0.0351(3) 0.0106(2) -0.0016(2) -0.0152(2)
C1 0.059(10) 0.048(8) 0.067(10) 0.003(7) 0.008(8) -0.027(8)
C2 0.041(7) 0.036(6) 0.037(7) 0.006(5) 0.003(5) -0.013(6)
C3 0.029(6) 0.036(6) 0.050(8) 0.004(5) 0.010(5) -0.010(5)
C4 0.045(8) 0.041(7) 0.061(9) -0.004(6) 0.010(7) -0.028(6)
C5 0.067(11) 0.056(9) 0.065(10) -0.024(8) 0.027(8) -0.035(8)
C6 0.084(12) 0.077(11) 0.035(8) 0.003(7) -0.013(8) -0.044(10)
C7 0.046(8) 0.036(7) 0.061(9) -0.005(6) 0.018(7) -0.014(6)
C8 0.026(6) 0.057(8) 0.057(9) 0.016(7) -0.006(6) -0.013(6)
C9 0.085(13) 0.058(9) 0.072(11) 0.000(8) 0.010(10) -0.045(10)
C10 0.15(2) 0.069(11) 0.054(10) -0.024(8) 0.013(12) -0.059(13)
C11 0.041(8) 0.056(8) 0.052(8) 0.019(7) -0.004(6) -0.020(7)
C12 0.036(7) 0.060(9) 0.061(9) 0.024(7) 0.001(7) -0.018(7)
C13 0.033(6) 0.034(6) 0.049(7) 0.020(5) -0.006(6) -0.010(5)
C14 0.035(7) 0.040(7) 0.054(8) 0.012(6) 0.004(6) -0.016(6)
C15 0.031(6) 0.047(7) 0.052(8) 0.028(6) -0.020(6) -0.020(6)
C16 0.083(13) 0.085(12) 0.075(12) 0.027(10) -0.051(11) -0.049(11)
C17 0.067(12) 0.071(11) 0.071(12) 0.010(9) 0.010(9) -0.022(9)
C18 0.049(9) 0.056(8) 0.064(10) 0.030(7) -0.025(7) -0.021(7)
C19 0.044(8) 0.043(7) 0.077(11) -0.005(7) 0.014(8) -0.014(7)
C20 0.030(7) 0.068(10) 0.101(13) 0.045(10) -0.009(8) -0.018(7)
C31 0.055(9) 0.030(6) 0.036(7) 0.002(5) 0.017(6) 0.000(6)
C32 0.076(11) 0.041(7) 0.018(6) -0.001(5) -0.008(6) -0.007(7)
C33 0.078(11) 0.041(7) 0.043(8) 0.004(6) -0.008(7) -0.032(8)
C34 0.076(11) 0.030(6) 0.062(10) 0.011(6) 0.002(8) -0.015(7)
C35 0.046(8) 0.027(6) 0.047(8) -0.003(5) 0.001(6) 0.007(6)
C36 0.073(11) 0.039(7) 0.073(11) 0.006(7) 0.036(9) -0.012(8)
C37 0.087(13) 0.051(8) 0.033(7) -0.001(6) -0.003(8) -0.011(8)
C38 0.089(14) 0.090(13) 0.065(12) -0.004(10) -0.014(10) -0.047(12)
C39 0.084(13) 0.046(8) 0.069(11) 0.015(8) 0.003(9) -0.027(9)
C40 0.050(9) 0.043(7) 0.064(10) 0.008(7) 0.001(8) 0.001(7)

loop_
_atom_type_symbol
_atom_type_description
_atom_type_scat_dispersion_real
_atom_type_scat_dispersion_imag
_atom_type_scat_source
C C 0.0033 0.0016 'International Tables Vol C Tables 4.2.6.8 and 6.1.1.4'
H H 0.0000 0.0000 'International Tables Vol C Tables 4.2.6.8 and 6.1.1.4'
Ta Ta -0.7052 6.5227 'International Tables Vol C Tables 4.2.6.8 and 6.1.1.4'
Ir Ir -1.4442 7.9887 'International Tables Vol C Tables 4.2.6.8 and 6.1.1.4'

loop_
_geom_angle_atom_site_label_1
_geom_angle_atom_site_label_2
_geom_angle_atom_site_label_3
_geom_angle
C3 Ta1 Ir2 116.2(3)
C3 Ta1 C2 34.7(4)
Ir2 Ta1 C2 150.9(3)
C3 Ta1 C4 34.9(5)
Ir2 Ta1 C4 99.1(3)
C2 Ta1 C4 56.5(4)
C3 Ta1 Ir1 105.0(3)
Ir2 Ta1 Ir1 91.25(3)
C2 Ta1 Ir1 97.9(3)
C4 Ta1 Ir1 138.4(3)
C3 Ta1 C5 55.9(5)
Ir2 Ta1 C5 114.1(4)
C2 Ta1 C5 55.0(5)
C4 Ta1 C5 32.5(5)
Ir1 Ta1 C5 152.7(3)
C3 Ta1 C1 55.7(5)
Ir2 Ta1 C1 147.1(3)
C2 Ta1 C1 32.5(5)
C4 Ta1 C1 54.9(4)
Ir1 Ta1 C1 121.5(3)
C5 Ta1 C1 33.1(5)
C14 Ir1 C15 34.6(5)
C14 Ir1 Ta2 115.7(3)
C15 Ir1 Ta2 101.4(3)
C14 Ir1 C13 34.7(4)
C15 Ir1 C13 56.7(4)
Ta2 Ir1 C13 150.2(3)
C14 Ir1 Ta1 108.0(4)
C15 Ir1 Ta1 141.4(3)
Ta2 Ir1 Ta1 86.92(3)
C13 Ir1 Ta1 98.9(3)
C14 Ir1 C11 56.6(5)
C15 Ir1 C11 33.6(5)
Ta2 Ir1 C11 118.8(3)
C13 Ir1 C11 55.6(5)
Ta1 Ir1 C11 153.4(3)
C14 Ir1 C12 55.7(5)
C15 Ir1 C12 54.5(4)
Ta2 Ir1 C12 150.7(4)
C13 Ir1 C12 33.3(5)
Ta1 Ir1 C12 122.2(4)
C11 Ir1 C12 31.9(5)
C24A Ta2 C23A 35.48(7)
C24A Ta2 Ir1 99.35(13)
C23A Ta2 Ir1 117.10(11)
C24A Ta2 C25A 34.92(6)
C23A Ta2 C25A 57.49(9)
Ir1 Ta2 C25A 115.93(13)
C24A Ta2 Ir2 139.49(14)
C23A Ta2 Ir2 105.51(12)
Ir1 Ta2 Ir2 91.31(3)
C25A Ta2 Ir2 151.98(13)
C24A Ta2 C23 36.25(7)
C23A Ta2 C23 3.5
Ir1 Ta2 C23 120.46(10)
C25A Ta2 C23 55.91(9)
Ir2 Ta2 C23 105.70(12)
C24A Ta2 C22A 56.90(10)
C23A Ta2 C22A 33.75(5)
Ir1 Ta2 C22A 150.85(10)
C25A Ta2 C22A 55.54(10)
Ir2 Ta2 C22A 97.51(11)
C23 Ta2 C22A 30.4
C24A Ta2 C24 4.9
C23A Ta2 C24 31.40(6)
Ir1 Ta2 C24 99.49(12)
C25A Ta2 C24 39.08(6)
Ir2 Ta2 C24 134.63(13)
C23 Ta2 C24 32.48(6)
C22A Ta2 C24 55.30(9)
C24A Ta2 C22 54.49(9)
C23A Ta2 C22 35.95(6)
Ir1 Ta2 C22 151.97(10)
C25A Ta2 C22 49.68(9)
Ir2 Ta2 C22 102.96(11)
C23 Ta2 C22 32.5
C22A Ta2 C22 6.5
C24 Ta2 C22 53.52(9)
C24A Ta2 C21A 56.36(9)
C23A Ta2 C21A 55.74(8)
Ir1 Ta2 C21A 148.99(11)
C25A Ta2 C21A 33.12(6)
Ir2 Ta2 C21A 119.63(11)
C23 Ta2 C21A 52.55(8)
C22A Ta2 C21A 32.63(5)
C24 Ta2 C21A 58.09(9)
C22 Ta2 C21A 26.3
C24A Ta2 C25 27.6
C23A Ta2 C25 54.37(9)
Ir1 Ta2 C25 109.44(12)
C25A Ta2 C25 8.5
Ir2 Ta2 C25 155.80(13)
C23 Ta2 C25 53.33(9)
C22A Ta2 C25 58.31(10)
C24 Ta2 C25 32.1
C22 Ta2 C25 52.99(9)
C21A Ta2 C25 40.06(7)
C24A Ta2 C21 50.69(8)
C23A Ta2 C21 56.25(8)
Ir1 Ta2 C21 140.24(11)
C25A Ta2 C21 24.5
Ir2 Ta2 C21 128.39(11)
C23 Ta2 C21 53.36(8)
C22A Ta2 C21 38.48(6)
C24 Ta2 C21 53.09(8)
C22 Ta2 C21 32.01(5)
C21A Ta2 C21 8.8
C25 Ta2 C21 31.76(5)
C31 Ir2 C35 35.47(6)
C31 Ir2 Ta1 114.39(11)
C35 Ir2 Ta1 149.69(10)
C31 Ir2 C32 35.03(6)
C35 Ir2 C32 57.59(9)
Ta1 Ir2 C32 99.77(10)
C31 Ir2 Ta2 110.06(13)
C35 Ir2 Ta2 100.40(11)
Ta1 Ir2 Ta2 87.10(3)
C32 Ir2 Ta2 143.80(12)
C31 Ir2 C33 56.94(10)
C35 Ir2 C33 56.50(9)
Ta1 Ir2 C33 116.75(10)
C32 Ir2 C33 33.25(6)
Ta2 Ir2 C33 155.57(10)
C31 Ir2 C34 56.59(10)
C35 Ir2 C34 32.97(6)
Ta1 Ir2 C34 150.75(10)
C32 Ir2 C34 55.95(9)
Ta2 Ir2 C34 122.04(10)
C33 Ir2 C34 34.01(6)
C2 C1 C5 107.7(13)
C2 C1 C6 128.2(13)
C5 C1 C6 123.9(15)
C2 C1 Ta1 70.0(9)
C5 C1 Ta1 72.3(10)
C6 C1 Ta1 127.0(11)
C1 C2 C3 108.1(12)
C1 C2 C7 127.1(12)
C3 C2 C7 124.3(12)
C1 C2 Ta1 77.5(9)
C3 C2 Ta1 68.7(7)
C7 C2 Ta1 125.4(9)
C2 C3 C4 107.7(12)
C2 C3 C8 124.3(12)
C4 C3 C8 126.2(11)
C2 C3 Ta1 76.6(7)
C4 C3 Ta1 76.7(7)
C8 C3 Ta1 125.0(9)
C5 C4 C3 107.3(11)
C5 C4 C9 127.6(14)
C3 C4 C9 124.6(13)
C5 C4 Ta1 76.1(8)
C3 C4 Ta1 68.4(7)
C9 C4 Ta1 126.9(11)
C4 C5 C1 109.0(14)
C4 C5 C10 127.1(13)
C1 C5 C10 123.1(16)
C4 C5 Ta1 71.4(9)
C1 C5 Ta1 74.6(9)
C10 C5 Ta1 128.4(13)
C12 C11 C15 107.2(13)
C12 C11 C16 125.3(15)
C15 C11 C16 127.0(14)
C12 C11 Ir1 75.3(9)
C15 C11 Ir1 68.9(8)
C16 C11 Ir1 127.8(9)
C11 C12 C13 110.1(13)
C11 C12 C17 124.8(16)
C13 C12 C17 124.5(14)
C11 C12 Ir1 72.8(9)
C13 C12 Ir1 69.8(8)
C17 C12 Ir1 131.5(10)
C12 C13 C14 106.2(12)
C12 C13 C18 127.7(13)
C14 C13 C18 125.5(13)
C12 C13 Ir1 76.9(7)
C14 C13 Ir1 69.0(6)
C18 C13 Ir1 126.1(9)
C15 C14 C13 107.7(12)
C15 C14 C19 127.2(13)
C13 C14 C19 124.3(13)
C15 C14 Ir1 74.4(7)
C13 C14 Ir1 76.2(6)
C19 C14 Ir1 123.6(9)
C14 C15 C11 108.8(11)
C14 C15 C20 124.4(12)
C11 C15 C20 126.0(11)
C14 C15 Ir1 70.9(7)
C11 C15 Ir1 77.4(8)
C20 C15 Ir1 126.0(6)
C25 C21 C22 107.9
C25 C21 C26 126.0
C22 C21 C26 126.1
C25 C21 Ta2 74.01(9)
C22 C21 Ta2 72.33(10)
C26 C21 Ta2 119.49(9)
C21 C22 C23 108.1
C21 C22 C27 125.9
C23 C22 C27 126.0
C21 C22 Ta2 75.66(10)
C23 C22 Ta2 72.65(9)
C27 C22 Ta2 117.72(10)
C24 C23 C22 108.0
C24 C23 C28 126.0
C22 C23 C28 126.1
C24 C23 Ta2 74.74(10)
C22 C23 Ta2 74.85(9)
C28 C23 Ta2 116.51(10)
C23 C24 C25 108.0
C23 C24 C29 126.0
C25 C24 C29 126.1
C23 C24 Ta2 72.78(10)
C25 C24 Ta2 75.64(10)
C29 C24 Ta2 117.58(9)
C21 C25 C24 108.1
C21 C25 C30 125.9
C24 C25 C30 126.0
C21 C25 Ta2 74.22(10)
C24 C25 Ta2 72.29(10)
C30 C25 Ta2 119.44(9)
C25A C21A C22A 108.0
C25A C21A C26A 126.0
C22A C21A C26A 126.0
C25A C21A Ta2 68.57(10)
C22A C21A Ta2 72.29(10)
C26A C21A Ta2 124.72(9)
C23A C22A C21A 108.0
C23A C22A C27A 126.0
C21A C22A C27A 126.0
C23A C22A Ta2 67.27(9)
C21A C22A Ta2 75.08(10)
C27A C22A Ta2 123.21(10)
C24A C23A C22A 108.0
C24A C23A C28A 126.0
C22A C23A C28A 126.0
C24A C23A Ta2 70.00(10)
C22A C23A Ta2 78.98(10)
C28A C23A Ta2 116.97(11)
C23A C24A C25A 108.0
C23A C24A C29A 126.0
C25A C24A C29A 126.0
C23A C24A Ta2 74.52(12)
C25A C24A Ta2 77.18(11)
C29A C24A Ta2 114.58(10)
C21A C25A C24A 108.0
C21A C25A C30A 126.0
C24A C25A C30A 126.0
C21A C25A Ta2 78.31(11)
C24A C25A Ta2 67.90(10)
C30A C25A Ta2 119.50(9)
C32 C31 C35 107.9
C32 C31 C36 125.2
C35 C31 C36 125.3
C32 C31 Ir2 76.04(12)
C35 C31 Ir2 75.34(10)
C36 C31 Ir2 125.84(10)
C33 C32 C31 107.7
C33 C32 C37 126.5(7)
C31 C32 C37 125.5(7)
C33 C32 Ir2 74.80(10)
C31 C32 Ir2 68.93(11)
C37 C32 Ir2 126.2(6)
C32 C33 C34 108.3
C32 C33 C38 126.9(8)
C34 C33 C38 123.9(8)
C32 C33 Ir2 71.95(9)
C34 C33 Ir2 74.25(9)
C38 C33 Ir2 128.6(8)
C35 C34 C33 108.4
C35 C34 C39 127.2(8)
C33 C34 C39 124.0(8)
C35 C34 Ir2 70.33(10)
C33 C34 Ir2 71.75(10)
C39 C34 Ir2 129.0(7)
C34 C35 C31 107.5
C34 C35 C40 127.1(6)
C31 C35 C40 125.0(6)
C34 C35 Ir2 76.71(11)
C31 C35 Ir2 69.18(9)
C40 C35 Ir2 125.5(7)

loop_
_geom_bond_atom_site_label_1
_geom_bond_atom_site_label_2
_geom_bond_distance
Ta1 C3 2.345(11)
Ta1 Ir2 2.4357(8)
Ta1 C2 2.448(13)
Ta1 C4 2.455(12)
Ta1 Ir1 2.4751(9)
Ta1 C5 2.514(18)
Ta1 C1 2.544(17)
Ir1 C14 2.357(11)
Ir1 C15 2.402(11)
Ir1 Ta2 2.4388(7)
Ir1 C13 2.452(10)
Ir1 C11 2.513(15)
Ir1 C12 2.545(15)
Ta2 C24A 2.319(4)
Ta2 C23A 2.378(4)
Ta2 C25A 2.440(4)
Ta2 Ir2 2.4699(8)
Ta2 C23 2.516(4)
Ta2 C22A 2.531(4)
Ta2 C24 2.541(4)
Ta2 C22 2.544(4)
Ta2 C21A 2.567(4)
Ta2 C25 2.584(4)
Ta2 C21 2.587(4)
Ir2 C31 2.346(4)
Ir2 C35 2.428(4)
Ir2 C32 2.440(4)
Ir2 C33 2.476(4)
Ir2 C34 2.509(4)
C1 C2 1.40(2)
C1 C5 1.442(19)
C1 C6 1.49(2)
C2 C3 1.432(16)
C2 C7 1.499(17)
C3 C4 1.442(19)
C3 C8 1.488(18)
C4 C5 1.39(2)
C4 C9 1.488(17)
C5 C10 1.50(2)
C11 C12 1.39(2)
C11 C15 1.43(2)
C11 C16 1.50(2)
C12 C13 1.43(2)
C12 C17 1.51(2)
C13 C14 1.438(18)
C13 C18 1.464(18)
C14 C15 1.418(19)
C14 C19 1.49(2)
C15 C20 1.523(13)
C21 C25 1.4150
C21 C22 1.4152
C21 C26 1.5058
C22 C23 1.4162
C22 C27 1.5038
C23 C24 1.4143
C23 C28 1.5051
C24 C25 1.4162
C24 C29 1.5056
C25 C30 1.5033(10)
C21A C25A 1.4324
C21A C22A 1.4325
C21A C26A 1.5227
C22A C23A 1.4324
C22A C27A 1.5226
C23A C24A 1.4324
C23A C28A 1.5227
C24A C25A 1.4325
C24A C29A 1.5227
C25A C30A 1.5226(11)
C31 C32 1.4432
C31 C35 1.4565
C31 C36 1.4975
C32 C33 1.4068
C32 C37 1.491(15)
C33 C34 1.4584
C33 C38 1.477(18)
C34 C35 1.4032
C34 C39 1.504(14)
C35 C40 1.477(16)

loop_
_geom_torsion_atom_site_label_1
_geom_torsion_atom_site_label_2
_geom_torsion_atom_site_label_3
_geom_torsion_atom_site_label_4
_geom_torsion
C3 Ta1 Ir1 C14 140.4(5)
Ir2 Ta1 Ir1 C14 -102.0(3)
C2 Ta1 Ir1 C14 105.7(4)
C4 Ta1 Ir1 C14 152.7(6)
C5 Ta1 Ir1 C14 98.7(9)
C1 Ta1 Ir1 C14 81.7(5)
C3 Ta1 Ir1 C15 152.0(6)
Ir2 Ta1 Ir1 C15 -90.5(5)
C2 Ta1 Ir1 C15 117.3(5)
C4 Ta1 Ir1 C15 164.2(7)
C5 Ta1 Ir1 C15 110.3(9)
C1 Ta1 Ir1 C15 93.2(6)
C3 Ta1 Ir1 Ta2 -103.6(3)
Ir2 Ta1 Ir1 Ta2 14.01(2)
C2 Ta1 Ir1 Ta2 -138.3(3)
C4 Ta1 Ir1 Ta2 -91.3(5)
C5 Ta1 Ir1 Ta2 -145.3(8)
C1 Ta1 Ir1 Ta2 -162.3(4)
C3 Ta1 Ir1 C13 105.8(4)
Ir2 Ta1 Ir1 C13 -136.6(3)
C2 Ta1 Ir1 C13 71.1(4)
C4 Ta1 Ir1 C13 118.1(6)
C5 Ta1 Ir1 C13 64.1(9)
C1 Ta1 Ir1 C13 47.1(5)
C3 Ta1 Ir1 C11 90.6(8)
Ir2 Ta1 Ir1 C11 -151.8(7)
C2 Ta1 Ir1 C11 55.9(8)
C4 Ta1 Ir1 C11 102.9(9)
C5 Ta1 Ir1 C11 48.9(11)
C1 Ta1 Ir1 C11 31.9(8)
C3 Ta1 Ir1 C12 80.1(5)
Ir2 Ta1 Ir1 C12 -162.3(4)
C2 Ta1 Ir1 C12 45.4(5)
C4 Ta1 Ir1 C12 92.4(6)
C5 Ta1 Ir1 C12 38.4(9)
C1 Ta1 Ir1 C12 21.4(5)
C14 Ir1 Ta2 C24A -124.6(4)
C15 Ir1 Ta2 C24A -91.1(4)
C13 Ir1 Ta2 C24A -130.4(7)
Ta1 Ir1 Ta2 C24A 126.95(13)
C11 Ir1 Ta2 C24A -60.2(4)
C12 Ir1 Ta2 C24A -59.4(7)
C14 Ir1 Ta2 C23A -157.1(4)
C15 Ir1 Ta2 C23A -123.7(4)
C13 Ir1 Ta2 C23A -163.0(7)
Ta1 Ir1 Ta2 C23A 94.38(13)
C11 Ir1 Ta2 C23A -92.8(4)
C12 Ir1 Ta2 C23A -92.0(7)
C14 Ir1 Ta2 C25A -92.1(4)
C15 Ir1 Ta2 C25A -58.7(4)
C13 Ir1 Ta2 C25A -98.0(7)
Ta1 Ir1 Ta2 C25A 159.38(12)
C11 Ir1 Ta2 C25A -27.8(4)
C12 Ir1 Ta2 C25A -27.0(7)
C14 Ir1 Ta2 Ir2 94.7(4)
C15 Ir1 Ta2 Ir2 128.1(4)
C13 Ir1 Ta2 Ir2 88.8(7)
Ta1 Ir1 Ta2 Ir2 -13.81(2)
C11 Ir1 Ta2 Ir2 159.0(4)
C12 Ir1 Ta2 Ir2 159.8(6)
C14 Ir1 Ta2 C23 -156.2(4)
C15 Ir1 Ta2 C23 -122.8(4)
C13 Ir1 Ta2 C23 -162.0(7)
Ta1 Ir1 Ta2 C23 95.30(13)
C11 Ir1 Ta2 C23 -91.9(4)
C12 Ir1 Ta2 C23 -91.1(7)
C14 Ir1 Ta2 C22A -157.3(5)
C15 Ir1 Ta2 C22A -123.9(4)
C13 Ir1 Ta2 C22A -163.1(7)
Ta1 Ir1 Ta2 C22A 94.2(2)
C11 Ir1 Ta2 C22A -93.0(4)
C12 Ir1 Ta2 C22A -92.2(7)
C14 Ir1 Ta2 C24 -129.6(4)
C15 Ir1 Ta2 C24 -96.1(4)
C13 Ir1 Ta2 C24 -135.4(7)
Ta1 Ir1 Ta2 C24 121.93(12)
C11 Ir1 Ta2 C24 -65.2(4)
C12 Ir1 Ta2 C24 -64.5(7)
C14 Ir1 Ta2 C22 -144.0(5)
C15 Ir1 Ta2 C22 -110.5(4)
C13 Ir1 Ta2 C22 -149.8(7)
Ta1 Ir1 Ta2 C22 107.5(2)
C11 Ir1 Ta2 C22 -79.6(4)
C12 Ir1 Ta2 C22 -78.9(7)
C14 Ir1 Ta2 C21A -89.2(4)
C15 Ir1 Ta2 C21A -55.8(4)
C13 Ir1 Ta2 C21A -95.1(7)
Ta1 Ir1 Ta2 C21A 162.28(18)
C11 Ir1 Ta2 C21A -24.9(4)
C12 Ir1 Ta2 C21A -24.1(7)
C14 Ir1 Ta2 C25 -98.0(4)
C15 Ir1 Ta2 C25 -64.6(4)
C13 Ir1 Ta2 C25 -103.9(7)
Ta1 Ir1 Ta2 C25 153.49(11)
C11 Ir1 Ta2 C25 -33.7(4)
C12 Ir1 Ta2 C25 -32.9(7)
C14 Ir1 Ta2 C21 -88.3(4)
C15 Ir1 Ta2 C21 -54.8(4)
C13 Ir1 Ta2 C21 -94.1(7)
Ta1 Ir1 Ta2 C21 163.23(14)
C11 Ir1 Ta2 C21 -23.9(4)
C12 Ir1 Ta2 C21 -23.2(7)
C3 Ta1 Ir2 C31 -155.7(4)
C2 Ta1 Ir2 C31 -154.2(7)
C4 Ta1 Ir2 C31 -123.5(4)
Ir1 Ta1 Ir2 C31 96.92(14)
C5 Ta1 Ir2 C31 -93.3(4)
C1 Ta1 Ir2 C31 -88.9(6)
C3 Ta1 Ir2 C35 -160.6(4)
C2 Ta1 Ir2 C35 -159.2(7)
C4 Ta1 Ir2 C35 -128.5(4)
Ir1 Ta1 Ir2 C35 91.9(2)
C5 Ta1 Ir2 C35 -98.3(4)
C1 Ta1 Ir2 C35 -93.9(7)
C3 Ta1 Ir2 C32 -122.2(4)
C2 Ta1 Ir2 C32 -120.8(7)
C4 Ta1 Ir2 C32 -90.1(4)
Ir1 Ta1 Ir2 C32 130.38(13)
C5 Ta1 Ir2 C32 -59.9(4)
C1 Ta1 Ir2 C32 -55.4(6)
C3 Ta1 Ir2 Ta2 93.6(4)
C2 Ta1 Ir2 Ta2 95.0(7)
C4 Ta1 Ir2 Ta2 125.7(4)
Ir1 Ta1 Ir2 Ta2 -13.83(2)
C5 Ta1 Ir2 Ta2 155.9(4)
C1 Ta1 Ir2 Ta2 160.3(6)
C3 Ta1 Ir2 C33 -91.9(4)
C2 Ta1 Ir2 C33 -90.5(7)
C4 Ta1 Ir2 C33 -59.8(4)
Ir1 Ta1 Ir2 C33 160.67(12)
C5 Ta1 Ir2 C33 -29.6(4)
C1 Ta1 Ir2 C33 -25.2(6)
C3 Ta1 Ir2 C34 -91.0(4)
C2 Ta1 Ir2 C34 -89.6(7)
C4 Ta1 Ir2 C34 -58.9(4)
Ir1 Ta1 Ir2 C34 161.6(2)
C5 Ta1 Ir2 C34 -28.6(4)
C1 Ta1 Ir2 C34 -24.2(7)
C24A Ta2 Ir2 C31 153.0(2)
C23A Ta2 Ir2 C31 140.46(19)
Ir1 Ta2 Ir2 C31 -100.90(12)
C25A Ta2 Ir2 C31 92.2(3)
C23 Ta2 Ir2 C31 136.88(18)
C22A Ta2 Ir2 C31 106.95(17)
C24 Ta2 Ir2 C31 154.4(2)
C22 Ta2 Ir2 C31 103.42(17)
C21A Ta2 Ir2 C31 81.41(16)
C25 Ta2 Ir2 C31 109.5(3)
C21 Ta2 Ir2 C31 81.51(17)
C24A Ta2 Ir2 C35 117.6(2)
C23A Ta2 Ir2 C35 105.00(14)
Ir1 Ta2 Ir2 C35 -136.37(11)
C25A Ta2 Ir2 C35 56.7(2)
C23 Ta2 Ir2 C35 101.41(14)
C22A Ta2 Ir2 C35 71.48(12)
C24 Ta2 Ir2 C35 118.90(18)
C22 Ta2 Ir2 C35 67.95(11)
C21A Ta2 Ir2 C35 45.94(11)
C25 Ta2 Ir2 C35 74.0(2)
C21 Ta2 Ir2 C35 46.04(12)
C24A Ta2 Ir2 Ta1 -92.03(18)
C23A Ta2 Ir2 Ta1 -104.59(11)
Ir1 Ta2 Ir2 Ta1 14.04(2)
C25A Ta2 Ir2 Ta1 -152.9(2)
C23 Ta2 Ir2 Ta1 -108.18(10)
C22A Ta2 Ir2 Ta1 -138.11(10)
C24 Ta2 Ir2 Ta1 -90.69(16)
C22 Ta2 Ir2 Ta1 -141.64(10)
C21A Ta2 Ir2 Ta1 -163.65(10)
C25 Ta2 Ir2 Ta1 -135.6(2)
C21 Ta2 Ir2 Ta1 -163.55(12)
C24A Ta2 Ir2 C32 165.3(3)
C23A Ta2 Ir2 C32 152.8(3)
Ir1 Ta2 Ir2 C32 -88.58(18)
C25A Ta2 Ir2 C32 104.5(3)
C23 Ta2 Ir2 C32 149.2(2)
C22A Ta2 Ir2 C32 119.3(2)
C24 Ta2 Ir2 C32 166.7(3)
C22 Ta2 Ir2 C32 115.7(2)
C21A Ta2 Ir2 C32 93.7(2)
C25 Ta2 Ir2 C32 121.8(4)
C21 Ta2 Ir2 C32 93.8(2)
C24A Ta2 Ir2 C33 99.9(3)
C23A Ta2 Ir2 C33 87.4(2)
Ir1 Ta2 Ir2 C33 -154.0(3)
C25A Ta2 Ir2 C33 39.1(2)
C23 Ta2 Ir2 C33 83.8(2)
C22A Ta2 Ir2 C33 53.9(2)
C24 Ta2 Ir2 C33 101.3(3)
C22 Ta2 Ir2 C33 50.3(2)
C21A Ta2 Ir2 C33 28.3(2)
C25 Ta2 Ir2 C33 56.4(3)
C21 Ta2 Ir2 C33 28.4(2)
C24A Ta2 Ir2 C34 90.61(18)
C23A Ta2 Ir2 C34 78.05(12)
Ir1 Ta2 Ir2 C34 -163.32(12)
C25A Ta2 Ir2 C34 29.79(17)
C23 Ta2 Ir2 C34 74.46(11)
C22A Ta2 Ir2 C34 44.54(9)
C24 Ta2 Ir2 C34 91.95(16)
C22 Ta2 Ir2 C34 41.00(8)
C21A Ta2 Ir2 C34 18.99(8)
C25 Ta2 Ir2 C34 47.05(19)
C21 Ta2 Ir2 C34 19.09(9)
C3 Ta1 C1 C2 -38.5(7)
Ir2 Ta1 C1 C2 -124.5(7)
C4 Ta1 C1 C2 -81.2(8)
Ir1 Ta1 C1 C2 48.7(8)
C5 Ta1 C1 C2 -117.1(12)
C3 Ta1 C1 C5 78.6(9)
Ir2 Ta1 C1 C5 -7.4(13)
C2 Ta1 C1 C5 117.1(12)
C4 Ta1 C1 C5 35.9(8)
Ir1 Ta1 C1 C5 165.8(7)
C3 Ta1 C1 C6 -161.8(15)
Ir2 Ta1 C1 C6 112.2(12)
C2 Ta1 C1 C6 -123.3(16)
C4 Ta1 C1 C6 155.4(16)
Ir1 Ta1 C1 C6 -74.6(14)
C5 Ta1 C1 C6 119.6(18)
C5 C1 C2 C3 -0.5(16)
C6 C1 C2 C3 -175.7(15)
Ta1 C1 C2 C3 62.4(9)
C5 C1 C2 C7 171.9(13)
C6 C1 C2 C7 -3(3)
Ta1 C1 C2 C7 -125.2(14)
C5 C1 C2 Ta1 -62.9(11)
C6 C1 C2 Ta1 121.9(17)
C3 Ta1 C2 C1 115.3(11)
Ir2 Ta1 C2 C1 113.1(8)
C4 Ta1 C2 C1 75.9(8)
Ir1 Ta1 C2 C1 -139.7(7)
C5 Ta1 C2 C1 36.4(8)
Ir2 Ta1 C2 C3 -2.2(12)
C4 Ta1 C2 C3 -39.4(8)
Ir1 Ta1 C2 C3 105.0(8)
C5 Ta1 C2 C3 -78.9(9)
C1 Ta1 C2 C3 -115.3(11)
C3 Ta1 C2 C7 -117.8(14)
Ir2 Ta1 C2 C7 -120.0(9)
C4 Ta1 C2 C7 -157.2(12)
Ir1 Ta1 C2 C7 -12.8(10)
C5 Ta1 C2 C7 163.3(12)
C1 Ta1 C2 C7 126.9(13)
C1 C2 C3 C4 2.9(15)
C7 C2 C3 C4 -169.8(12)
Ta1 C2 C3 C4 71.1(9)
C1 C2 C3 C8 168.3(12)
C7 C2 C3 C8 -4(2)
Ta1 C2 C3 C8 -123.5(13)
C1 C2 C3 Ta1 -68.2(10)
C7 C2 C3 Ta1 119.1(13)
Ir2 Ta1 C3 C2 178.8(7)
C4 Ta1 C3 C2 112.1(12)
Ir1 Ta1 C3 C2 -82.2(8)
C5 Ta1 C3 C2 76.2(9)
C1 Ta1 C3 C2 35.9(8)
Ir2 Ta1 C3 C4 66.7(8)
C2 Ta1 C3 C4 -112.1(12)
Ir1 Ta1 C3 C4 165.7(7)
C5 Ta1 C3 C4 -35.9(8)
C1 Ta1 C3 C4 -76.2(9)
Ir2 Ta1 C3 C8 -58.5(11)
C2 Ta1 C3 C8 122.7(15)
C4 Ta1 C3 C8 -125.2(14)
Ir1 Ta1 C3 C8 40.5(11)
C5 Ta1 C3 C8 -161.1(13)
C1 Ta1 C3 C8 158.6(13)
C2 C3 C4 C5 -4.2(15)
C8 C3 C4 C5 -169.3(13)
Ta1 C3 C4 C5 66.8(10)
C2 C3 C4 C9 168.2(14)
C8 C3 C4 C9 3(2)
Ta1 C3 C4 C9 -120.8(15)
C2 C3 C4 Ta1 -71.0(9)
C8 C3 C4 Ta1 123.9(13)
C3 Ta1 C4 C5 -115.3(12)
Ir2 Ta1 C4 C5 121.2(8)
C2 Ta1 C4 C5 -76.1(9)
Ir1 Ta1 C4 C5 -136.4(7)
C1 Ta1 C4 C5 -36.6(8)
Ir2 Ta1 C4 C3 -123.4(7)
C2 Ta1 C4 C3 39.2(7)
Ir1 Ta1 C4 C3 -21.1(10)
C5 Ta1 C4 C3 115.3(12)
C1 Ta1 C4 C3 78.7(9)
C3 Ta1 C4 C9 117.8(17)
Ir2 Ta1 C4 C9 -5.6(13)
C2 Ta1 C4 C9 157.0(15)
Ir1 Ta1 C4 C9 96.8(13)
C5 Ta1 C4 C9 -126.9(17)
C1 Ta1 C4 C9 -163.5(15)
C3 C4 C5 C1 3.9(17)
C9 C4 C5 C1 -168.2(15)
Ta1 C4 C5 C1 65.6(11)
C3 C4 C5 C10 173.7(17)
C9 C4 C5 C10 2(3)
Ta1 C4 C5 C10 -124.6(19)
C3 C4 C5 Ta1 -61.7(9)
C9 C4 C5 Ta1 126.2(16)
C2 C1 C5 C4 -2.2(18)
C6 C1 C5 C4 173.3(15)
Ta1 C1 C5 C4 -63.6(12)
C2 C1 C5 C10 -172.5(16)
C6 C1 C5 C10 3(3)
Ta1 C1 C5 C10 126.1(17)
C2 C1 C5 Ta1 61.4(11)
C6 C1 C5 Ta1 -123.1(16)
C3 Ta1 C5 C4 38.6(8)
Ir2 Ta1 C5 C4 -67.7(8)
C2 Ta1 C5 C4 81.0(9)
Ir1 Ta1 C5 C4 89.5(11)
C1 Ta1 C5 C4 116.7(12)
C3 Ta1 C5 C1 -78.1(9)
Ir2 Ta1 C5 C1 175.6(8)
C2 Ta1 C5 C1 -35.7(8)
C4 Ta1 C5 C1 -116.7(12)
Ir1 Ta1 C5 C1 -27.2(14)
C3 Ta1 C5 C10 161.7(17)
Ir2 Ta1 C5 C10 55.4(15)
C2 Ta1 C5 C10 -155.9(16)
C4 Ta1 C5 C10 123.0(18)
Ir1 Ta1 C5 C10 -147.5(11)
C1 Ta1 C5 C10 -120.3(19)
C14 Ir1 C11 C12 -77.4(9)
C15 Ir1 C11 C12 -115.4(11)
Ta2 Ir1 C11 C12 179.3(7)
C13 Ir1 C11 C12 -35.2(8)
Ta1 Ir1 C11 C12 -16.9(13)
C14 Ir1 C11 C15 38.0(7)
Ta2 Ir1 C11 C15 -65.3(7)
C13 Ir1 C11 C15 80.1(8)
Ta1 Ir1 C11 C15 98.5(9)
C12 Ir1 C11 C15 115.4(11)
C14 Ir1 C11 C16 159.1(16)
C15 Ir1 C11 C16 121.1(17)
Ta2 Ir1 C11 C16 55.8(15)
C13 Ir1 C11 C16 -158.8(16)
Ta1 Ir1 C11 C16 -140.4(12)
C12 Ir1 C11 C16 -123.5(18)
C15 C11 C12 C13 -1.9(15)
C16 C11 C12 C13 -173.7(13)
Ir1 C11 C12 C13 60.1(9)
C15 C11 C12 C17 169.1(12)
C16 C11 C12 C17 -3(2)
Ir1 C11 C12 C17 -129.0(13)
C15 C11 C12 Ir1 -62.0(9)
C16 C11 C12 Ir1 126.2(14)
C14 Ir1 C12 C11 80.5(9)
C15 Ir1 C12 C11 37.9(8)
Ta2 Ir1 C12 C11 -1.3(12)
C13 Ir1 C12 C11 119.8(11)
Ta1 Ir1 C12 C11 171.2(7)
C14 Ir1 C12 C13 -39.3(8)
C15 Ir1 C12 C13 -81.9(8)
Ta2 Ir1 C12 C13 -121.1(8)
Ta1 Ir1 C12 C13 51.3(8)
C11 Ir1 C12 C13 -119.8(11)
C14 Ir1 C12 C17 -158.0(18)
C15 Ir1 C12 C17 159.4(18)
Ta2 Ir1 C12 C17 120.2(14)
C13 Ir1 C12 C17 -118.7(19)
Ta1 Ir1 C12 C17 -67.4(16)
C11 Ir1 C12 C17 121(2)
C11 C12 C13 C14 1.4(14)
C17 C12 C13 C14 -169.6(13)
Ir1 C12 C13 C14 63.3(7)
C11 C12 C13 C18 172.3(12)
C17 C12 C13 C18 1(2)
Ir1 C12 C13 C18 -125.8(13)
C11 C12 C13 Ir1 -61.9(10)
C17 C12 C13 Ir1 127.1(13)
C14 Ir1 C13 C12 113.2(12)
C15 Ir1 C13 C12 74.6(9)
Ta2 Ir1 C13 C12 122.5(8)
Ta1 Ir1 C13 C12 -138.0(7)
C11 Ir1 C13 C12 33.8(8)
C15 Ir1 C13 C14 -38.7(8)
Ta2 Ir1 C13 C14 9.2(13)
Ta1 Ir1 C13 C14 108.7(8)
C11 Ir1 C13 C14 -79.4(9)
C12 Ir1 C13 C14 -113.2(12)
C14 Ir1 C13 C18 -119.3(16)
C15 Ir1 C13 C18 -158.0(14)
Ta2 Ir1 C13 C18 -110.1(12)
Ta1 Ir1 C13 C18 -10.6(13)
C11 Ir1 C13 C18 161.2(14)
C12 Ir1 C13 C18 127.4(16)
C12 C13 C14 C15 -0.3(13)
C18 C13 C14 C15 -171.6(11)
Ir1 C13 C14 C15 68.4(8)
C12 C13 C14 C19 169.7(12)
C18 C13 C14 C19 -1(2)
Ir1 C13 C14 C19 -121.5(13)
C12 C13 C14 Ir1 -68.7(8)
C18 C13 C14 Ir1 120.1(12)
Ta2 Ir1 C14 C15 71.9(8)
C13 Ir1 C14 C15 -113.2(12)
Ta1 Ir1 C14 C15 167.3(7)
C11 Ir1 C14 C15 -36.9(8)
C12 Ir1 C14 C15 -75.6(9)
C15 Ir1 C14 C13 113.2(12)
Ta2 Ir1 C14 C13 -174.9(7)
Ta1 Ir1 C14 C13 -79.6(8)
C11 Ir1 C14 C13 76.3(9)
C12 Ir1 C14 C13 37.6(8)
C15 Ir1 C14 C19 -124.6(15)
Ta2 Ir1 C14 C19 -52.7(13)
C13 Ir1 C14 C19 122.2(16)
Ta1 Ir1 C14 C19 42.7(12)
C11 Ir1 C14 C19 -161.5(14)
C12 Ir1 C14 C19 159.8(14)
C13 C14 C15 C11 -0.8(13)
C19 C14 C15 C11 -170.5(12)
Ir1 C14 C15 C11 68.8(9)
C13 C14 C15 C20 169.2(9)
C19 C14 C15 C20 -0.5(19)
Ir1 C14 C15 C20 -121.2(10)
C13 C14 C15 Ir1 -69.6(8)
C19 C14 C15 Ir1 120.7(13)
C12 C11 C15 C14 1.6(14)
C16 C11 C15 C14 173.3(13)
Ir1 C11 C15 C14 -64.6(8)
C12 C11 C15 C20 -168.2(10)
C16 C11 C15 C20 3(2)
Ir1 C11 C15 C20 125.6(10)
C12 C11 C15 Ir1 66.2(10)
C16 C11 C15 Ir1 -122.1(14)
Ta2 Ir1 C15 C14 -119.1(7)
C13 Ir1 C15 C14 38.8(8)
Ta1 Ir1 C15 C14 -19.6(10)
C11 Ir1 C15 C14 115.3(11)
C12 Ir1 C15 C14 79.3(8)
C14 Ir1 C15 C11 -115.3(11)
Ta2 Ir1 C15 C11 125.6(7)
C13 Ir1 C15 C11 -76.5(8)
Ta1 Ir1 C15 C11 -134.9(7)
C12 Ir1 C15 C11 -36.0(8)
C14 Ir1 C15 C20 119.2(15)
Ta2 Ir1 C15 C20 0.1(10)
C13 Ir1 C15 C20 158.0(13)
Ta1 Ir1 C15 C20 99.5(9)
C11 Ir1 C15 C20 -125.6(14)
C12 Ir1 C15 C20 -161.5(13)
C24A Ta2 C21 C25 31.4
C23A Ta2 C21 C25 75.41(6)
Ir1 Ta2 C21 C25 -17.65(10)
C25A Ta2 C21 C25 -9.3
Ir2 Ta2 C21 C25 158.58(13)
C23 Ta2 C21 C25 77.73(6)
C22A Ta2 C21 C25 115.37(8)
C24 Ta2 C21 C25 36.9
C22 Ta2 C21 C25 115.26(8)
C21A Ta2 C21 C25 159.1
C24A Ta2 C21 C22 -83.90(9)
C23A Ta2 C21 C22 -39.84(5)
Ir1 Ta2 C21 C22 -132.91(13)
C25A Ta2 C21 C22 -124.53(7)
Ir2 Ta2 C21 C22 43.32(6)
C23 Ta2 C21 C22 -37.5
C22A Ta2 C21 C22 0.1
C24 Ta2 C21 C22 -78.40(8)
C21A Ta2 C21 C22 43.9
C25 Ta2 C21 C22 -115.26(8)
C24A Ta2 C21 C26 154.1
C23A Ta2 C21 C26 -161.8
Ir1 Ta2 C21 C26 105.11(12)
C25A Ta2 C21 C26 113.5
Ir2 Ta2 C21 C26 -78.66(12)
C23 Ta2 C21 C26 -159.5
C22A Ta2 C21 C26 -121.86(6)
C24 Ta2 C21 C26 159.6
C22 Ta2 C21 C26 -121.98(7)
C21A Ta2 C21 C26 -78.10(6)
C25 Ta2 C21 C26 122.8
C25 C21 C22 C23 0.0
C26 C21 C22 C23 180.0
Ta2 C21 C22 C23 65.97(9)
C25 C21 C22 C27 179.9
C26 C21 C22 C27 0.0
Ta2 C21 C22 C27 -114.06(10)
C25 C21 C22 Ta2 -66.01(9)
C26 C21 C22 Ta2 114.02(9)
C24A Ta2 C22 C21 70.92(8)
C23A Ta2 C22 C21 114.86(7)
Ir1 Ta2 C22 C21 94.7(2)
C25A Ta2 C22 C21 26.6
Ir2 Ta2 C22 C21 -146.51(5)
C23 Ta2 C22 C21 114.54(6)
C22A Ta2 C22 C21 -179.4
C24 Ta2 C22 C21 76.92(7)
C21A Ta2 C22 C21 -13.8
C25 Ta2 C22 C21 36.6
C24A Ta2 C22 C23 -43.6
C23A Ta2 C22 C23 0.3
Ir1 Ta2 C22 C23 -19.87(17)
C25A Ta2 C22 C23 -87.93(6)
Ir2 Ta2 C22 C23 98.95(6)
C22A Ta2 C22 C23 66.1
C24 Ta2 C22 C23 -37.6
C21A Ta2 C22 C23 -128.32(6)
C25 Ta2 C22 C23 -77.9
C21 Ta2 C22 C23 -114.54(6)
C24A Ta2 C22 C27 -165.7
C23A Ta2 C22 C27 -121.8
Ir1 Ta2 C22 C27 -141.95(16)
C25A Ta2 C22 C27 150.0
Ir2 Ta2 C22 C27 -23.13(8)
C23 Ta2 C22 C27 -122.1
C22A Ta2 C22 C27 -55.99(6)
C24 Ta2 C22 C27 -159.7
C21A Ta2 C22 C27 109.60(6)
C25 Ta2 C22 C27 160.0
C21 Ta2 C22 C27 123.38(6)
C21 C22 C23 C24 0.0
C27 C22 C23 C24 -179.9
Ta2 C22 C23 C24 68.01(10)
C21 C22 C23 C28 180.0
C27 C22 C23 C28 0.0
Ta2 C22 C23 C28 -112.02(11)
C21 C22 C23 Ta2 -67.98(11)
C27 C22 C23 Ta2 112.05(11)
C24A Ta2 C23 C24 -5.7
C23A Ta2 C23 C24 69.22(11)
Ir1 Ta2 C23 C24 55.41(6)
C25A Ta2 C23 C24 -46.98(5)
Ir2 Ta2 C23 C24 156.53(6)
C22A Ta2 C23 C24 -125.6
C22 Ta2 C23 C24 -113.9
C21A Ta2 C23 C24 -87.91(6)
C25 Ta2 C23 C24 -37.1
C21 Ta2 C23 C24 -76.97(5)
C24A Ta2 C23 C22 108.22(6)
C23A Ta2 C23 C22 -176.88(14)
Ir1 Ta2 C23 C22 169.32(9)
C25A Ta2 C23 C22 66.93(7)
Ir2 Ta2 C23 C22 -89.57(4)
C22A Ta2 C23 C22 -11.7
C24 Ta2 C23 C22 113.9
C21A Ta2 C23 C22 26.0
C25 Ta2 C23 C22 76.82(6)
C21 Ta2 C23 C22 36.9
C24A Ta2 C23 C28 -128.6
C23A Ta2 C23 C28 -53.75(16)
Ir1 Ta2 C23 C28 -67.55(11)
C25A Ta2 C23 C28 -169.9
Ir2 Ta2 C23 C28 33.56(8)
C22A Ta2 C23 C28 111.39(6)
C24 Ta2 C23 C28 -122.96(5)
C22 Ta2 C23 C28 123.13(5)
C21A Ta2 C23 C28 149.1
C25 Ta2 C23 C28 -160.0
C21 Ta2 C23 C28 160.1
C22 C23 C24 C25 0.0
C28 C23 C24 C25 -180.0
Ta2 C23 C24 C25 68.07(10)
C22 C23 C24 C29 180.0
C28 C23 C24 C29 0.0
Ta2 C23 C24 C29 -111.96(10)
C22 C23 C24 Ta2 -68.08(10)
C28 C23 C24 Ta2 111.95(10)
C24A Ta2 C24 C23 137.21(14)
C23A Ta2 C24 C23 -6.2
Ir1 Ta2 C24 C23 -133.99(5)
C25A Ta2 C24 C23 106.18(6)
Ir2 Ta2 C24 C23 -32.60(9)
C22A Ta2 C24 C23 30.0
C22 Ta2 C24 C23 37.7
C21A Ta2 C24 C23 69.2
C25 Ta2 C24 C23 114.37(5)
C21 Ta2 C24 C23 77.9
C24A Ta2 C24 C25 22.84(9)
C23A Ta2 C24 C25 -120.58(6)
Ir1 Ta2 C24 C25 111.64(5)
C25A Ta2 C24 C25 -8.2
Ir2 Ta2 C24 C25 -146.97(14)
C23 Ta2 C24 C25 -114.4
C22A Ta2 C24 C25 -84.36(6)
C22 Ta2 C24 C25 -76.71(6)
C21A Ta2 C24 C25 -45.2
C21 Ta2 C24 C25 -36.5
C24A Ta2 C24 C29 -100.66(13)
C23A Ta2 C24 C29 115.9
Ir1 Ta2 C24 C29 -11.86(7)
C25A Ta2 C24 C29 -131.7
Ir2 Ta2 C24 C29 89.53(12)
C23 Ta2 C24 C29 122.1
C22A Ta2 C24 C29 152.1
C22 Ta2 C24 C29 159.8
C21A Ta2 C24 C29 -168.7
C25 Ta2 C24 C29 -123.5
C21 Ta2 C24 C29 -160.0
C22 C21 C25 C24 0.0
C26 C21 C25 C24 -180.0
Ta2 C21 C25 C24 -64.86(10)
C22 C21 C25 C30 -179.89(5)
C26 C21 C25 C30 0.1
Ta2 C21 C25 C30 115.21(9)
C22 C21 C25 Ta2 64.90(11)
C26 C21 C25 Ta2 -115.14(10)
C23 C24 C25 C21 0.0
C29 C24 C25 C21 -180.0
Ta2 C24 C25 C21 66.13(10)
C23 C24 C25 C30 179.9
C29 C24 C25 C30 -0.1
Ta2 C24 C25 C30 -113.94(9)
C23 C24 C25 Ta2 -66.15(10)
C29 C24 C25 Ta2 113.88(10)
C24A Ta2 C25 C21 -119.55(6)
C23A Ta2 C25 C21 -81.91(6)
Ir1 Ta2 C25 C21 168.13(7)
C25A Ta2 C25 C21 27.0
Ir2 Ta2 C25 C21 -44.3(2)
C23 Ta2 C25 C21 -77.82(5)
C22A Ta2 C25 C21 -41.3
C24 Ta2 C25 C21 -115.4
C22 Ta2 C25 C21 -36.9
C21A Ta2 C25 C21 -4.8
C24A Ta2 C25 C24 -4.1
C23A Ta2 C25 C24 33.5
Ir1 Ta2 C25 C24 -76.46(4)
C25A Ta2 C25 C24 142.40(6)
Ir2 Ta2 C25 C24 71.1(2)
C23 Ta2 C25 C24 37.6
C22A Ta2 C25 C24 74.05(5)
C22 Ta2 C25 C24 78.5
C21A Ta2 C25 C24 110.6
C21 Ta2 C25 C24 115.4
C24A Ta2 C25 C30 117.7
C23A Ta2 C25 C30 155.3
Ir1 Ta2 C25 C30 45.38(8)
C25A Ta2 C25 C30 -95.76(6)
Ir2 Ta2 C25 C30 -167.04(17)
C23 Ta2 C25 C30 159.4
C22A Ta2 C25 C30 -164.1
C24 Ta2 C25 C30 121.8
C22 Ta2 C25 C30 -159.6
C21A Ta2 C25 C30 -127.6
C21 Ta2 C25 C30 -122.8
C24A Ta2 C21A C25A 38.5
C23A Ta2 C21A C25A 81.60(6)
Ir1 Ta2 C21A C25A -4.78(13)
Ir2 Ta2 C21A C25A 170.73(11)
C23 Ta2 C21A C25A 83.22(6)
C22A Ta2 C21A C25A 118.28(7)
C24 Ta2 C21A C25A 44.0
C22 Ta2 C21A C25A 115.30(7)
C25 Ta2 C21A C25A 8.2
C21 Ta2 C21A C25A -8.8
C24A Ta2 C21A C22A -79.78(9)
C23A Ta2 C21A C22A -36.68(5)
Ir1 Ta2 C21A C22A -123.06(17)
C25A Ta2 C21A C22A -118.28(7)
Ir2 Ta2 C21A C22A 52.45(5)
C23 Ta2 C21A C22A -35.1
C24 Ta2 C21A C22A -74.27(8)
C22 Ta2 C21A C22A -3.0
C25 Ta2 C21A C22A -110.11(8)
C21 Ta2 C21A C22A -127.0
C24A Ta2 C21A C26A 158.2
C23A Ta2 C21A C26A -158.7
Ir1 Ta2 C21A C26A 114.97(15)
C25A Ta2 C21A C26A 119.75(6)
Ir2 Ta2 C21A C26A -69.52(12)
C23 Ta2 C21A C26A -157.0
C22A Ta2 C21A C26A -121.97(8)
C24 Ta2 C21A C26A 163.8
C22 Ta2 C21A C26A -124.95(8)
C25 Ta2 C21A C26A 127.92(5)
C21 Ta2 C21A C26A 110.98(7)
C25A C21A C22A C23A 0.0
C26A C21A C22A C23A 180.0
Ta2 C21A C22A C23A 59.53(9)
C25A C21A C22A C27A 180.0
C26A C21A C22A C27A 0.0
Ta2 C21A C22A C27A -120.47(10)
C25A C21A C22A Ta2 -59.53(9)
C26A C21A C22A Ta2 120.47(9)
C24A Ta2 C22A C23A -39.3
Ir1 Ta2 C22A C23A 0.28(15)
C25A Ta2 C22A C23A -81.59(7)
Ir2 Ta2 C22A C23A 106.75(6)
C23 Ta2 C22A C23A -1.6
C24 Ta2 C22A C23A -33.7
C22 Ta2 C22A C23A -105.47(5)
C21A Ta2 C22A C23A -117.29(7)
C25 Ta2 C22A C23A -72.03(6)
C21 Ta2 C22A C23A -106.02(7)
C24A Ta2 C22A C21A 77.99(8)
C23A Ta2 C22A C21A 117.29(7)
Ir1 Ta2 C22A C21A 117.6(2)
C25A Ta2 C22A C21A 35.7
Ir2 Ta2 C22A C21A -135.96(4)
C23 Ta2 C22A C21A 115.69(6)
C24 Ta2 C22A C21A 83.64(7)
C22 Ta2 C22A C21A 11.8
C25 Ta2 C22A C21A 45.3
C21 Ta2 C22A C21A 11.3
C24A Ta2 C22A C27A -158.5
C23A Ta2 C22A C27A -119.17(6)
Ir1 Ta2 C22A C27A -118.89(17)
C25A Ta2 C22A C27A 159.2
Ir2 Ta2 C22A C27A -12.41(8)
C23 Ta2 C22A C27A -120.76(6)
C24 Ta2 C22A C27A -152.8
C22 Ta2 C22A C27A 135.36(6)
C21A Ta2 C22A C27A 123.55(6)
C25 Ta2 C22A C27A 168.8
C21 Ta2 C22A C27A 134.82(5)
C21A C22A C23A C24A 0.0
C27A C22A C23A C24A 180.0
Ta2 C22A C23A C24A 64.55(11)
C21A C22A C23A C28A 180.0
C27A C22A C23A C28A 0.0
Ta2 C22A C23A C28A -115.45(11)
C21A C22A C23A Ta2 -64.55(11)
C27A C22A C23A Ta2 115.45(12)
Ir1 Ta2 C23A C24A 66.21(7)
C25A Ta2 C23A C24A -38.6
Ir2 Ta2 C23A C24A 165.91(7)
C23 Ta2 C23A C24A -100.43(12)
C22A Ta2 C23A C24A -113.94(6)
C24 Ta2 C23A C24A 5.1
C22 Ta2 C23A C24A -103.29(5)
C21A Ta2 C23A C24A -78.51(6)
C25 Ta2 C23A C24A -29.1
C21 Ta2 C23A C24A -68.0
C24A Ta2 C23A C22A 113.94(6)
Ir1 Ta2 C23A C22A -179.85(8)
C25A Ta2 C23A C22A 75.30(7)
Ir2 Ta2 C23A C22A -80.14(4)
C23 Ta2 C23A C22A 13.51(13)
C24 Ta2 C23A C22A 119.0
C22 Ta2 C23A C22A 10.7
C21A Ta2 C23A C22A 35.4
C25 Ta2 C23A C22A 84.80(6)
C21 Ta2 C23A C22A 46.0
C24A Ta2 C23A C28A -121.10(5)
Ir1 Ta2 C23A C28A -54.89(11)
C25A Ta2 C23A C28A -159.7
Ir2 Ta2 C23A C28A 44.81(9)
C23 Ta2 C23A C28A 138.47(17)
C22A Ta2 C23A C28A 124.95(6)
C24 Ta2 C23A C28A -116.02(5)
C22 Ta2 C23A C28A 135.61(5)
C21A Ta2 C23A C28A 160.4
C25 Ta2 C23A C28A -150.2
C21 Ta2 C23A C28A 170.9
C22A C23A C24A C25A 0.0
C28A C23A C24A C25A 180.0
Ta2 C23A C24A C25A 70.60(11)
C22A C23A C24A C29A 180.0
C28A C23A C24A C29A 0.0
Ta2 C23A C24A C29A -109.40(11)
C22A C23A C24A Ta2 -70.60(11)
C28A C23A C24A Ta2 109.40(11)
Ir1 Ta2 C24A C23A -124.36(5)
C25A Ta2 C24A C23A 113.1
Ir2 Ta2 C24A C23A -21.16(12)
C23 Ta2 C24A C23A 5.8
C22A Ta2 C24A C23A 37.3
C24 Ta2 C24A C23A -32.34(13)
C22 Ta2 C24A C23A 44.6
C21A Ta2 C24A C23A 76.6
C25 Ta2 C24A C23A 121.2
C21 Ta2 C24A C23A 84.9
C23A Ta2 C24A C25A -113.1
Ir1 Ta2 C24A C25A 122.57(5)
Ir2 Ta2 C24A C25A -134.23(16)
C23 Ta2 C24A C25A -107.3
C22A Ta2 C24A C25A -75.76(5)
C24 Ta2 C24A C25A -145.41(9)
C22 Ta2 C24A C25A -68.5
C21A Ta2 C24A C25A -36.5
C25 Ta2 C24A C25A 8.2
C21 Ta2 C24A C25A -28.1
C23A Ta2 C24A C29A 123.0
Ir1 Ta2 C24A C29A -1.40(7)
C25A Ta2 C24A C29A -124.0
Ir2 Ta2 C24A C29A 101.79(13)
C23 Ta2 C24A C29A 128.7
C22A Ta2 C24A C29A 160.3
C24 Ta2 C24A C29A 90.62(13)
C22 Ta2 C24A C29A 167.5
C21A Ta2 C24A C29A -160.4
C25 Ta2 C24A C29A -115.83(5)
C21 Ta2 C24A C29A -152.1
C22A C21A C25A C24A 0.0
C26A C21A C25A C24A 180.0
Ta2 C21A C25A C24A -61.89(10)
C22A C21A C25A C30A 180.0
C26A C21A C25A C30A 0.0
Ta2 C21A C25A C30A 118.11(10)
C22A C21A C25A Ta2 61.89(11)
C26A C21A C25A Ta2 -118.11(10)
C23A C24A C25A C21A 0.0
C29A C24A C25A C21A 180.0
Ta2 C24A C25A C21A 68.79(11)
C23A C24A C25A C30A 180.0
C29A C24A C25A C30A 0.0
Ta2 C24A C25A C30A -111.21(10)
C23A C24A C25A Ta2 -68.79(11)
C29A C24A C25A Ta2 111.22(10)
C24A Ta2 C25A C21A -115.1
C23A Ta2 C25A C21A -75.83(5)
Ir1 Ta2 C25A C21A 177.27(7)
Ir2 Ta2 C25A C21A -17.34(19)
C23 Ta2 C25A C21A -72.2
C22A Ta2 C25A C21A -35.2
C24 Ta2 C25A C21A -110.7
C22 Ta2 C25A C21A -31.7
C25 Ta2 C25A C21A -141.6
C21 Ta2 C25A C21A 3.2
C23A Ta2 C25A C24A 39.3
Ir1 Ta2 C25A C24A -67.61(6)
Ir2 Ta2 C25A C24A 97.8(2)
C23 Ta2 C25A C24A 43.0
C22A Ta2 C25A C24A 79.97(6)
C24 Ta2 C25A C24A 4.5
C22 Ta2 C25A C24A 83.40(6)
C21A Ta2 C25A C24A 115.1
C25 Ta2 C25A C24A -26.47(6)
C21 Ta2 C25A C24A 118.3
C24A Ta2 C25A C30A 119.95(5)
C23A Ta2 C25A C30A 159.2
Ir1 Ta2 C25A C30A 52.34(9)
Ir2 Ta2 C25A C30A -142.27(16)
C23 Ta2 C25A C30A 162.9
C22A Ta2 C25A C30A -160.1
C24 Ta2 C25A C30A 124.4
C22 Ta2 C25A C30A -156.7
C21A Ta2 C25A C30A -124.9
C25 Ta2 C25A C30A 93.48(6)
C21 Ta2 C25A C30A -121.71(5)
C35 Ir2 C31 C32 -113.1
Ta1 Ir2 C31 C32 71.20(5)
Ta2 Ir2 C31 C32 167.31(7)
C33 Ir2 C31 C32 -35.9
C34 Ir2 C31 C32 -76.86(5)
Ta1 Ir2 C31 C35 -175.67(8)
C32 Ir2 C31 C35 113.1
Ta2 Ir2 C31 C35 -79.55(7)
C33 Ir2 C31 C35 77.2
C34 Ir2 C31 C35 36.3
C35 Ir2 C31 C36 123.3(5)
Ta1 Ir2 C31 C36 -52.41(12)
C32 Ir2 C31 C36 -123.6(5)
Ta2 Ir2 C31 C36 43.71(11)
C33 Ir2 C31 C36 -159.5
C34 Ir2 C31 C36 159.5
C35 C31 C32 C33 -3.9
C36 C31 C32 C33 -170.4
Ir2 C31 C32 C33 65.30(10)
C35 C31 C32 C37 170.6(8)
C36 C31 C32 C37 4.1(8)
Ir2 C31 C32 C37 -120.1(8)
C35 C31 C32 Ir2 -69.24(10)
C36 C31 C32 Ir2 124.26(9)
C31 Ir2 C32 C33 -116.3(4)
C35 Ir2 C32 C33 -77.04(5)
Ta1 Ir2 C32 C33 124.78(5)
Ta2 Ir2 C32 C33 -136.69(17)
C34 Ir2 C32 C33 -37.4
C35 Ir2 C32 C31 39.2
Ta1 Ir2 C32 C31 -118.97(7)
Ta2 Ir2 C32 C31 -20.44(11)
C33 Ir2 C32 C31 116.3(4)
C34 Ir2 C32 C31 78.82(6)
C31 Ir2 C32 C37 119.3(9)
C35 Ir2 C32 C37 158.5(9)
Ta1 Ir2 C32 C37 0.3(10)
Ta2 Ir2 C32 C37 98.9(9)
C33 Ir2 C32 C37 -124.4(9)
C34 Ir2 C32 C37 -161.9(9)
C31 C32 C33 C34 4.4
C37 C32 C33 C34 -170.1(8)
Ir2 C32 C33 C34 65.89(10)
C31 C32 C33 C38 173.4(10)
C37 C32 C33 C38 -1.1(12)
Ir2 C32 C33 C38 -125.1(10)
C31 C32 C33 Ir2 -61.46(10)
C37 C32 C33 Ir2 124.0(8)
C31 Ir2 C33 C32 37.9
C35 Ir2 C33 C32 80.65(6)
Ta1 Ir2 C33 C32 -65.02(5)
Ta2 Ir2 C33 C32 101.6(2)
C34 Ir2 C33 C32 115.8(4)
C31 Ir2 C33 C34 -77.88(6)
C35 Ir2 C33 C34 -35.1
Ta1 Ir2 C33 C34 179.20(8)
C32 Ir2 C33 C34 -115.8(4)
Ta2 Ir2 C33 C34 -14.2(2)
C31 Ir2 C33 C38 161.1(10)
C35 Ir2 C33 C38 -156.2(10)
Ta1 Ir2 C33 C38 58.2(10)
C32 Ir2 C33 C38 123.2(10)
Ta2 Ir2 C33 C38 -135.2(10)
C34 Ir2 C33 C38 -121.0(10)
C32 C33 C34 C35 -3.3
C38 C33 C34 C35 -172.7(10)
Ir2 C33 C34 C35 61.08(10)
C32 C33 C34 C39 170.3(8)
C38 C33 C34 C39 0.9(12)
Ir2 C33 C34 C39 -125.3(9)
C32 C33 C34 Ir2 -64.38(10)
C38 C33 C34 Ir2 126.2(10)
C31 Ir2 C34 C35 -39.13(5)
Ta1 Ir2 C34 C35 -119.6(2)
C32 Ir2 C34 C35 -81.56(7)
Ta2 Ir2 C34 C35 55.00(6)
C33 Ir2 C34 C35 -118.13(6)
C31 Ir2 C34 C33 79.00(6)
C35 Ir2 C34 C33 118.13(6)
Ta1 Ir2 C34 C33 -1.47(15)
C32 Ir2 C34 C33 36.6
Ta2 Ir2 C34 C33 173.13(10)
C31 Ir2 C34 C39 -161.6(10)
C35 Ir2 C34 C39 -122.5(10)
Ta1 Ir2 C34 C39 117.9(10)
C32 Ir2 C34 C39 156.0(10)
Ta2 Ir2 C34 C39 -67.5(10)
C33 Ir2 C34 C39 119.4(10)
C33 C34 C35 C31 0.8
C39 C34 C35 C31 -172.6(9)
Ir2 C34 C35 C31 62.80(9)
C33 C34 C35 C40 173.3(8)
C39 C34 C35 C40 -0.1(11)
Ir2 C34 C35 C40 -124.7(8)
C33 C34 C35 Ir2 -61.98(9)
C39 C34 C35 Ir2 124.6(9)
C32 C31 C35 C34 1.9
C36 C31 C35 C34 168.4
Ir2 C31 C35 C34 -67.82(13)
C32 C31 C35 C40 -170.8(8)
C36 C31 C35 C40 -4.3(8)
Ir2 C31 C35 C40 119.5(8)
C32 C31 C35 Ir2 69.71(12)
C36 C31 C35 Ir2 -123.81(11)
C31 Ir2 C35 C34 114.82(8)
Ta1 Ir2 C35 C34 122.7(2)
C32 Ir2 C35 C34 76.12(8)
Ta2 Ir2 C35 C34 -135.09(4)
C33 Ir2 C35 C34 36.3
Ta1 Ir2 C35 C31 7.84(15)
C32 Ir2 C35 C31 -38.7
Ta2 Ir2 C35 C31 110.09(9)
C33 Ir2 C35 C31 -78.55(6)
C34 Ir2 C35 C31 -114.82(8)
C31 Ir2 C35 C40 -118.9(7)
Ta1 Ir2 C35 C40 -111.0(7)
C32 Ir2 C35 C40 -157.6(7)
Ta2 Ir2 C35 C40 -8.8(8)
C33 Ir2 C35 C40 162.6(7)
C34 Ir2 C35 C40 126.3(7)
